data_7712227
loop_
_publ_author_name
'Dutton, Jason Laurence'
'Sharp-Bucknall, Lachlan'
'Sceney, Marcus'
'White, Keith Forrest'

_publ_section_title
;
 Synthesis, structural characterization, reactivity and catalytic activity
 of mixed halo/triflate ArI(OTf)(X) species
;
_journal_name_full 'Dalton Transactions'
_journal_paper_doi 10.1039/D3DT00275F
_journal_year 2023
_chemical_formula_moiety 'K4.002 O35 W11'
_chemical_formula_sum 'K4 O35 W11'
_chemical_formula_weight 2738.75
_space_group_crystal_system monoclinic
_space_group_IT_number 3
_space_group_name_Hall 'P 2y'
_space_group_name_H-M_alt 'P 1 2 1'
_atom_sites_solution_primary dual
_audit_creation_date 2022-07-13
_audit_creation_method
;
Olex2 1.3
(compiled 2020.11.12 svn.r5f609507 for OlexSys, GUI svn.r6272)
;
_audit_update_record
;
2022-10-06 deposited with the CCDC.	2023-01-31 downloaded from the CCDC.
;
_cell_angle_alpha 90
_cell_angle_beta 90.026(7)
_cell_angle_gamma 90
_cell_formula_units_Z 1
_cell_length_a 3.8184(5)
_cell_length_b 7.2998(9)
_cell_length_c 25.440(3)
_cell_measurement_reflns_used 928
_cell_measurement_temperature 298(2)
_cell_measurement_theta_max 29.92
_cell_measurement_theta_min 2.79
_cell_volume 709.10(15)
_computing_molecular_graphics 'Olex2 1.3 (Dolomanov et al., 2009)'
_computing_publication_material 'Olex2 1.3 (Dolomanov et al., 2009)'
_computing_structure_refinement 'SHELXL-2017/1 (Sheldrick, 2017)'
_computing_structure_solution 'SHELXT 2018/2 (Sheldrick, 2018)'
_diffrn_ambient_temperature 298(2)
_diffrn_detector PIXEL
_diffrn_detector_area_resol_mean 7.41
_diffrn_detector_type 'Bruker PHOTON III area detector'
_diffrn_measured_fraction_theta_full 0.999
_diffrn_measured_fraction_theta_max 0.997
_diffrn_measurement_device 'three-circle diffractometer'
_diffrn_measurement_device_type 'Bruker D8 Venture diffractometer'
_diffrn_measurement_method '\w and \f scans'
_diffrn_radiation_monochromator 'Incoatec HELIOS multilayer mirrors'
_diffrn_radiation_type MoK\a
_diffrn_radiation_wavelength 0.71073
_diffrn_reflns_av_R_equivalents 0.0850
_diffrn_reflns_av_unetI/netI 0.0662
_diffrn_reflns_Laue_measured_fraction_full 0.999
_diffrn_reflns_Laue_measured_fraction_max 0.997
_diffrn_reflns_limit_h_max 5
_diffrn_reflns_limit_h_min -5
_diffrn_reflns_limit_k_max 10
_diffrn_reflns_limit_k_min -10
_diffrn_reflns_limit_l_max 36
_diffrn_reflns_limit_l_min -36
_diffrn_reflns_number 17089
_diffrn_reflns_point_group_measured_fraction_full 1.000
_diffrn_reflns_point_group_measured_fraction_max 0.998
_diffrn_reflns_theta_full 25.242
_diffrn_reflns_theta_max 30.608
_diffrn_reflns_theta_min 1.601
_diffrn_source 'Incoatec IuS3.0 microfocus X-ray tube'
_exptl_absorpt_coefficient_mu 45.118
_exptl_absorpt_correction_T_max 0.7461
_exptl_absorpt_correction_T_min 0.4428
_exptl_absorpt_correction_type multi-scan
_exptl_absorpt_process_details
;
SADABS-2016/2 (Bruker,2016/2) was used for absorption correction.
wR2(int) was 0.0916 before and 0.0531 after correction.
The Ratio of minimum to maximum transmission is 0.5935.
The \l/2 correction factor is Not present.
;
_exptl_crystal_colour colourless
_exptl_crystal_density_diffrn 6.413
_exptl_crystal_description needle
_exptl_crystal_F_000 1170
_exptl_crystal_recrystallization_method 'From the Melt'
_exptl_crystal_size_max 0.14
_exptl_crystal_size_mid 0.02
_exptl_crystal_size_min 0.02
_refine_diff_density_max 5.923
_refine_diff_density_min -11.028
_refine_diff_density_rms 0.931
_refine_ls_abs_structure_details
;
 Twinning involves inversion, so Flack parameter cannot be determined
;
_refine_ls_extinction_coef 0.00079(19)
_refine_ls_extinction_expression Fc^*^=kFc[1+0.001xFc^2^\l^3^/sin(2\q)]^-1/4^
_refine_ls_extinction_method 'SHELXL-2017/1 (Sheldrick 2017)'
_refine_ls_goodness_of_fit_ref 1.082
_refine_ls_hydrogen_treatment undef
_refine_ls_matrix_type full
_refine_ls_number_parameters 179
_refine_ls_number_reflns 4367
_refine_ls_number_restraints 2
_refine_ls_restrained_S_all 1.091
_refine_ls_R_factor_all 0.0652
_refine_ls_R_factor_gt 0.0632
_refine_ls_shift/su_max 4.592
_refine_ls_shift/su_mean 0.166
_refine_ls_structure_factor_coef Fsqd
_refine_ls_weighting_details 'w=1/[\s^2^(Fo^2^)+(0.0882P)^2^+17.0568P] where P=(Fo^2^+2Fc^2^)/3'
_refine_ls_weighting_scheme calc
_refine_ls_wR_factor_gt 0.1577
_refine_ls_wR_factor_ref 0.1599
_reflns_Friedel_coverage 0.868
_reflns_Friedel_fraction_full 1.000
_reflns_Friedel_fraction_max 0.998
_reflns_number_gt 4221
_reflns_number_total 4367
_reflns_threshold_expression 'I > 2\s(I)'
_cod_data_source_file d3dt00275f2.cif
_cod_data_source_block K4W11O35
_cod_original_cell_volume 709.11(15)
_cod_database_code 7712227
_shelx_shelxl_version_number 2017/1
_shelx_space_group_comment
;
The symmetry employed for this shelxl refinement is uniquely defined
by the following loop, which should always be used as a source of
symmetry information in preference to the above space-group names.
They are only intended as comments.
;
_shelx_estimated_absorpt_t_max 0.466
_shelx_estimated_absorpt_t_min 0.061
_olex2_refinement_description
;
1. Twinned data refinement
 Scales: 0.23947
 0.26214 0.25936 0.23903
2. Restrained distances
 W2-O4
 1.7 with sigma of 0.01
3. Others
 1*[Sof(K1)]+1*[Sof(K2)]+1*[Sof(K4)]=1.5 with esd of 0
 Sof(W6B)=Sof(O18B)=1-FVAR(1)
 Sof(W6A)=Sof(O18A)=FVAR(1)
 Fixed Sof: W1(0.5) O1(0.5)
 Fixed Y: W1(0)
;
_olex2_submission_special_instructions 'No special instructions were received'

loop_
_space_group_symop_operation_xyz
'x, y, z'
'-x, y, -z'

loop_
_atom_site_label
_atom_site_type_symbol
_atom_site_fract_x
_atom_site_fract_y
_atom_site_fract_z
_atom_site_U_iso_or_equiv
_atom_site_adp_type
_atom_site_occupancy
_atom_site_site_symmetry_order
_atom_site_calc_flag
_atom_site_refinement_flags_posn
_atom_site_refinement_flags_adp
_atom_site_refinement_flags_occupancy
_atom_site_disorder_assembly
_atom_site_disorder_group
W1 W 0.5933(14) 0.000000 -0.0001(3) 0.0186(10) Uani 0.5 1 d . . P . .
W2 W 0.4818(12) 0.7523(10) 0.12348(12) 0.0341(7) Uani 1 1 d D . . . .
W3 W 0.5447(4) 0.2569(11) 0.12404(14) 0.0187(6) Uani 1 1 d . . . . .
W4 W 0.4586(10) 0.5038(9) 0.25099(5) 0.0292(7) Uani 1 1 d . . . . .
W5 W 0.5023(5) 0.2446(8) 0.37661(10) 0.0054(3) Uani 1 1 d . . . . .
W6A W 0.6098(12) 0.7535(12) 0.37874(19) 0.0211(11) Uani 0.576(9) 1 d . . P . .
W6B W 0.3693(14) 0.7539(14) 0.3744(3) 0.0210(15) Uani 0.424(9) 1 d . . P . .
K1 K 0.104(4) -0.004(5) 0.2539(4) 0.032(3) Uani 0.834(4) 1 d . . P . .
K2 K 0.107(6) 0.494(5) -0.0023(9) 0.018(4) Uani 0.409(4) 1 d . . P . .
K3 K 0.000000 0.007(6) 0.500000 0.056(5) Uani 1 2 d S T P . .
K4 K 0.647(8) 0.495(6) 0.5049(15) 0.006(6) Uani 0.258(4) 1 d . . P . .
O1 O 1.05(3) -0.063(7) 0.003(6) 0.041(19) Uiso 0.5 1 d . . P . .
O2 O 0.568(8) 0.181(4) 0.0510(13) 0.018(6) Uiso 1 1 d . . . . .
O3 O 0.575(9) -0.181(4) 0.0511(15) 0.025(7) Uiso 1 1 d . . . . .
O4 O 0.062(3) 0.777(3) 0.1247(8) -0.001(4) Uiso 1 1 d D . . . .
O5 O 0.431(9) 0.683(4) 0.1930(13) 0.021(6) Uiso 1 1 d . . . . .
O6 O 0.558(7) 1.002(5) 0.1420(7) 0.021(4) Uiso 1 1 d . . . . .
O7 O 0.473(8) 0.501(5) 0.1006(8) 0.024(4) Uiso 1 1 d . . . . .
O8 O 0.114(5) 0.280(3) 0.1214(8) 0.000(4) Uiso 1 1 d . . . . .
O9 O 0.440(8) 0.323(4) 0.1924(13) 0.019(6) Uiso 1 1 d . . . . .
O10 O 0.88(3) 0.49(3) 0.237(2) 0.14(3) Uiso 1 1 d . . . . .
O11 O 0.550(10) 0.687(5) 0.2948(15) 0.028(7) Uiso 1 1 d . . . . .
O12 O 0.572(8) 0.309(4) 0.2968(13) 0.021(6) Uiso 1 1 d . . . . .
O13 O 0.95(2) 0.237(9) 0.363(2) 0.09(2) Uiso 1 1 d . . . . .
O14 O 0.427(10) 0.193(5) 0.4422(16) 0.030(7) Uiso 1 1 d . . . . .
O15 O 0.546(8) 0.500(5) 0.3855(8) 0.024(4) Uiso 1 1 d . . . . .
O16 O 0.457(7) 0.001(5) 0.3501(7) 0.017(4) Uiso 1 1 d . . . . .
O17 O 0.432(9) 0.810(4) 0.4424(13) 0.019(6) Uiso 1 1 d . . . . .
O18A O 1.081(10) 0.776(5) 0.3806(13) -0.001(7) Uiso 0.576(9) 1 d . . P . .
O18B O 0.881(12) 0.769(8) 0.367(2) -0.001(9) Uiso 0.424(9) 1 d . . P . .

loop_
_atom_site_aniso_label
_atom_site_aniso_U_11
_atom_site_aniso_U_22
_atom_site_aniso_U_33
_atom_site_aniso_U_23
_atom_site_aniso_U_13
_atom_site_aniso_U_12
W1 0.037(3) 0.0131(9) 0.0061(7) -0.004(2) -0.009(3) -0.0117(16)
W2 0.0646(15) 0.0270(11) 0.0108(8) 0.0110(8) 0.0149(16) 0.020(3)
W3 0.0193(10) 0.0197(11) 0.0170(11) -0.0072(7) 0.0020(9) -0.0080(12)
W4 0.071(2) 0.0092(5) 0.0073(5) -0.0005(7) -0.0125(18) 0.008(2)
W5 0.0017(4) 0.0046(5) 0.0100(7) -0.0001(6) -0.0036(8) -0.0029(10)
W6A 0.043(2) 0.0139(15) 0.0063(17) -0.0042(17) 0.0068(17) -0.011(2)
W6B 0.021(3) 0.030(3) 0.012(2) 0.003(3) 0.007(2) 0.008(5)
K1 0.032(7) 0.041(7) 0.024(4) -0.013(7) 0.012(6) -0.010(9)
K2 0.005(9) 0.043(10) 0.005(5) -0.001(12) -0.001(8) 0.017(8)
K3 0.029(8) 0.134(15) 0.004(3) 0.000 0.018(6) 0.000
K4 0.000(15) 0.010(11) 0.007(13) -0.009(13) -0.002(11) 0.003(10)

loop_
_atom_type_symbol
_atom_type_description
_atom_type_scat_dispersion_real
_atom_type_scat_dispersion_imag
_atom_type_scat_source
O O 0.0106 0.0060 'International Tables Vol C Tables 4.2.6.8 and 6.1.1.4'
K K 0.2009 0.2494 'International Tables Vol C Tables 4.2.6.8 and 6.1.1.4'
W W -0.8490 6.8722 'International Tables Vol C Tables 4.2.6.8 and 6.1.1.4'

loop_
_geom_angle_atom_site_label_1
_geom_angle_atom_site_label_2
_geom_angle_atom_site_label_3
_geom_angle
_geom_angle_site_symmetry_1
_geom_angle_site_symmetry_3
_geom_angle_publ_flag
W1 W1 W1 179.4(13) 2_655 2_755 ?
W1 W1 K2 72.8(3) 2_755 2_645 ?
W1 W1 K2 107.2(3) 2_655 2_645 ?
W1 W1 K2 107.6(4) 2_655 2_655 ?
W1 W1 K2 62.8(4) 2_655 . ?
W1 W1 K2 72.4(4) 2_755 2_655 ?
W1 W1 K2 117.2(4) 2_755 . ?
W1 W1 O1 12.7(16) 2_655 1_455 ?
W1 W1 O1 161(3) 2_655 2_755 ?
W1 W1 O1 165(2) 2_655 . ?
W1 W1 O2 86.6(13) 2_655 . ?
W1 W1 O2 72.0(11) 2_655 2_655 ?
W1 W1 O3 71.3(12) 2_655 2_655 ?
W1 W1 O3 87.5(13) 2_655 . ?
K2 W1 K2 145.1(7) 2_655 2_645 ?
K2 W1 K2 170.0(4) 2_645 . ?
K2 W1 K2 44.9(8) 2_655 . ?
O1 W1 W1 14.9(19) . 2_755 ?
O1 W1 W1 167.2(16) 1_455 2_755 ?
O1 W1 W1 19(3) 2_755 2_755 ?
O1 W1 K2 136(3) 2_755 . ?
O1 W1 K2 94.5(15) 1_455 2_645 ?
O1 W1 K2 120.2(16) 1_455 2_655 ?
O1 W1 K2 58.0(18) . 2_645 ?
O1 W1 K2 132.0(17) . . ?
O1 W1 K2 75.4(15) 1_455 . ?
O1 W1 K2 54(3) 2_755 2_645 ?
O1 W1 K2 87.1(19) . 2_655 ?
O1 W1 K2 91(2) 2_755 2_655 ?
O1 W1 O1 6(9) 2_755 . ?
O1 W1 O1 148(4) 2_755 1_455 ?
O1 W1 O1 152(3) . 1_455 ?
O1 W1 O2 119(5) 2_755 2_655 ?
O1 W1 O2 120(4) . 2_655 ?
O1 W1 O2 108(5) 2_755 . ?
O1 W1 O2 102(4) . . ?
O1 W1 O3 100(4) . 2_655 ?
O1 W1 O3 80(4) . . ?
O1 W1 O3 81(5) 2_755 . ?
O1 W1 O3 94(5) 2_755 2_655 ?
O2 W1 W1 93.0(10) . 2_755 ?
O2 W1 W1 108.4(10) 2_655 2_755 ?
O2 W1 K2 57.2(10) 2_655 2_655 ?
O2 W1 K2 40.8(10) 2_655 . ?
O2 W1 K2 138.8(10) 2_655 2_645 ?
O2 W1 K2 47.6(10) . 2_655 ?
O2 W1 K2 133.2(11) . 2_645 ?
O2 W1 K2 49.6(11) . . ?
O2 W1 O1 95(3) . 1_455 ?
O2 W1 O1 82(3) 2_655 1_455 ?
O2 W1 O2 87.9(19) . 2_655 ?
O2 W1 O3 90.8(9) . . ?
O2 W1 O3 85.2(9) 2_655 2_655 ?
O2 W1 O3 157.9(17) . 2_655 ?
O3 W1 W1 109.2(10) 2_655 2_755 ?
O3 W1 W1 92.1(11) . 2_755 ?
O3 W1 K2 116.2(11) 2_655 . ?
O3 W1 K2 57.5(11) 2_655 2_645 ?
O3 W1 K2 132.7(12) . 2_655 ?
O3 W1 K2 128.7(11) . . ?
O3 W1 K2 47.2(11) . 2_645 ?
O3 W1 K2 138.9(11) 2_655 2_655 ?
O3 W1 O1 78(3) . 1_455 ?
O3 W1 O1 64(3) 2_655 1_455 ?
O3 W1 O2 159.5(17) . 2_655 ?
O3 W1 O3 88(2) . 2_655 ?
K1 W2 K2 127.1(4) 1_565 2 ?
K2 W2 K1 176.0(6) 2_655 1_565 ?
K2 W2 K1 137.9(4) . 1_565 ?
K2 W2 K2 55.4(3) 2_655 2 ?
K2 W2 K2 10.9(6) . 2 ?
K2 W2 K2 44.6(6) 2_655 . ?
O3 W2 K1 137.6(11) 1_565 1_565 ?
O3 W2 K2 54.5(11) 1_565 . ?
O3 W2 K2 45.8(11) 1_565 2_655 ?
O3 W2 K2 61.3(11) 1_565 2 ?
O3 W2 O4 79.0(12) 1_565 1_655 ?
O4 W2 K1 65.1(8) . 1_565 ?
O4 W2 K1 108.0(6) 1_655 1_565 ?
O4 W2 K2 117.7(8) . 2_655 ?
O4 W2 K2 124.9(6) 1_655 2 ?
O4 W2 K2 73.3(8) . . ?
O4 W2 K2 114.1(6) 1_655 . ?
O4 W2 K2 69.7(6) 1_655 2_655 ?
O4 W2 K2 62.6(8) . 2 ?
O4 W2 O3 100.0(13) . 1_565 ?
O4 W2 O4 168.6(14) . 1_655 ?
O4 W2 O5 84.7(13) . . ?
O4 W2 O6 92.3(11) . . ?
O4 W2 O7 95.5(12) . . ?
O5 W2 K1 45.3(10) . 1_565 ?
O5 W2 K2 126.9(11) . . ?
O5 W2 K2 131.1(11) . 2_655 ?
O5 W2 K2 121.0(11) . 2 ?
O5 W2 O3 175.3(16) . 1_565 ?
O5 W2 O4 96.6(12) . 1_655 ?
O5 W2 O6 92.5(11) . . ?
O5 W2 O7 91.4(12) . . ?
O6 W2 K1 55.2(8) . 1_565 ?
O6 W2 K2 135.0(8) . . ?
O6 W2 K2 126.2(8) . 2_655 ?
O6 W2 K2 133.2(9) . 2 ?
O6 W2 O3 88.2(12) . 1_565 ?
O6 W2 O4 76.4(10) . 1_655 ?
O6 W2 O7 171.6(12) . . ?
O7 W2 K1 131.5(9) . 1_565 ?
O7 W2 K2 45.5(8) . . ?
O7 W2 K2 46.7(9) . 2_655 ?
O7 W2 K2 49.4(9) . 2 ?
O7 W2 O3 87.3(11) . 1_565 ?
O7 W2 O4 95.7(11) . 1_655 ?
K1 W3 K1 53.1(3) . 1_655 ?
K1 W3 K2 121.2(4) . 2 ?
K1 W3 K2 173.2(5) . 1_655 ?
K2 W3 K1 131.6(4) . . ?
K2 W3 K1 130.2(4) 2_655 1_655 ?
K2 W3 K1 175.1(3) . 1_655 ?
K2 W3 K1 174.2(4) 2 1_655 ?
K2 W3 K1 176.7(4) 2_655 . ?
K2 W3 K1 120.3(3) 1_655 1_655 ?
K2 W3 K2 45.2(7) 2_655 . ?
K2 W3 K2 55.6(4) 2_655 2 ?
K2 W3 K2 9.9(6) 2_655 1_655 ?
K2 W3 K2 65.5(5) 1_655 2 ?
K2 W3 K2 10.5(6) . 2 ?
K2 W3 K2 55.0(3) . 1_655 ?
O2 W3 K1 130.4(10) . . ?
O2 W3 K1 125.3(10) . 1_655 ?
O2 W3 K2 50.7(10) . 1_655 ?
O2 W3 K2 57.0(10) . 2 ?
O2 W3 K2 48.0(10) . 2_655 ?
O2 W3 K2 51.3(10) . . ?
O2 W3 O8 86.9(11) . 1_655 ?
O6 W3 K1 51.9(8) 1_545 1_655 ?
O6 W3 K1 51.5(8) 1_545 . ?
O6 W3 K2 129.0(8) 1_545 2_655 ?
O6 W3 K2 125.1(8) 1_545 2 ?
O6 W3 K2 128.4(8) 1_545 . ?
O6 W3 K2 124.3(8) 1_545 1_655 ?
O6 W3 O2 87.3(11) 1_545 . ?
O6 W3 O8 93.1(10) 1_545 1_655 ?
O7 W3 K1 128.3(9) . . ?
O7 W3 K1 135.8(9) . 1_655 ?
O7 W3 K2 56.7(9) . 1_655 ?
O7 W3 K2 44.2(9) . . ?
O7 W3 K2 50.6(9) . 2_655 ?
O7 W3 K2 47.0(9) . 2 ?
O7 W3 O2 88.4(11) . . ?
O7 W3 O6 171.8(11) . 1_545 ?
O7 W3 O8 93.6(11) . 1_655 ?
O8 W3 K1 124.1(8) . 1_655 ?
O8 W3 K1 71.2(7) . . ?
O8 W3 K1 64.5(6) 1_655 1_655 ?
O8 W3 K1 117.5(7) 1_655 . ?
O8 W3 K2 55.9(6) 1_655 1_655 ?
O8 W3 K2 60.7(8) . . ?
O8 W3 K2 65.8(7) 1_655 2_655 ?
O8 W3 K2 110.9(7) 1_655 . ?
O8 W3 K2 50.2(8) . 2 ?
O8 W3 K2 105.7(9) . 2_655 ?
O8 W3 K2 115.6(8) . 1_655 ?
O8 W3 K2 121.3(6) 1_655 2 ?
O8 W3 O2 92.0(12) . . ?
O8 W3 O6 97.7(12) . 1_545 ?
O8 W3 O7 75.5(12) . . ?
O8 W3 O8 169.1(14) . 1_655 ?
O8 W3 O9 78.3(13) . . ?
O9 W3 K1 44.5(10) . . ?
O9 W3 K1 60.5(10) . 1_655 ?
O9 W3 K2 116.4(11) . 2 ?
O9 W3 K2 135.8(10) . 1_655 ?
O9 W3 K2 136.5(10) . 2_655 ?
O9 W3 K2 123.5(11) . . ?
O9 W3 O2 170.1(15) . . ?
O9 W3 O6 91.9(11) . 1_545 ?
O9 W3 O7 91.2(12) . . ?
O9 W3 O8 103.0(12) . 1_655 ?
K1 W4 K1 139.3(4) 1_565 . ?
O5 W4 K1 51.4(9) . 1_565 ?
O5 W4 K1 128.1(10) . . ?
O5 W4 O9 83.0(8) . . ?
O5 W4 O10 81(4) . 1_455 ?
O9 W4 K1 128.5(10) . 1_565 ?
O9 W4 K1 51.6(9) . . ?
O9 W4 O10 80(4) . 1_455 ?
O10 W4 K1 113(8) . 1_565 ?
O10 W4 K1 107(8) . . ?
O10 W4 K1 72(6) 1_455 1_565 ?
O10 W4 K1 69(6) 1_455 . ?
O10 W4 O5 85(5) . . ?
O10 W4 O9 81(5) . . ?
O10 W4 O10 158(4) . 1_455 ?
O10 W4 O11 89(6) . . ?
O10 W4 O12 83(6) . . ?
O11 W4 K1 139.7(12) . . ?
O11 W4 K1 49.6(12) . 1_565 ?
O11 W4 O5 89.0(15) . . ?
O11 W4 O9 167.4(16) . . ?
O11 W4 O10 108(5) . 1_455 ?
O11 W4 O12 97.7(9) . . ?
O12 W4 K1 50.2(10) . . ?
O12 W4 K1 140.6(10) . 1_565 ?
O12 W4 O5 166.4(14) . . ?
O12 W4 O9 88.3(14) . . ?
O12 W4 O10 108(5) . 1_455 ?
K1 W5 K1 55.3(2) . 1_655 ?
K1 W5 K3 103.6(4) . . ?
K1 W5 K3 126.8(6) . 1_655 ?
K3 W5 K1 97.5(4) 1_655 1_655 ?
K3 W5 K1 129.4(6) . 1_655 ?
K3 W5 K3 56.1(3) 1_655 . ?
K4 W5 K1 139.1(5) . 1_655 ?
K4 W5 K1 148.0(6) 2_656 . ?
K4 W5 K1 156.7(6) 2_656 1_655 ?
K4 W5 K1 165.6(5) . . ?
K4 W5 K3 68.9(8) 2_656 1_655 ?
K4 W5 K3 59.4(8) 2_656 . ?
K4 W5 K3 66.9(8) . . ?
K4 W5 K3 58.0(8) . 1_655 ?
K4 W5 K4 17.7(9) 2_656 . ?
O12 W5 K1 47.4(9) . 1_655 ?
O12 W5 K1 51.9(9) . . ?
O12 W5 K3 141.7(9) . 1_655 ?
O12 W5 K3 154.3(9) . . ?
O12 W5 K4 135.0(11) . . ?
O12 W5 K4 136.1(10) . 2_656 ?
O12 W5 O13 88.7(19) . 1_455 ?
O13 W5 K1 58.6(18) 1_455 . ?
O13 W5 K1 113.8(18) 1_455 1_655 ?
O13 W5 K1 47(2) . 1_655 ?
O13 W5 K1 102(2) . . ?
O13 W5 K3 127(2) . . ?
O13 W5 K3 71(2) . 1_655 ?
O13 W5 K3 69.2(17) 1_455 . ?
O13 W5 K3 124.9(17) 1_455 1_655 ?
O13 W5 K4 89.4(18) 1_455 2_656 ?
O13 W5 K4 92(2) . . ?
O13 W5 K4 107.1(19) 1_455 . ?
O13 W5 K4 110(2) . 2_656 ?
O13 W5 O12 72(2) . . ?
O13 W5 O13 159(4) . 1_455 ?
O13 W5 O14 110(2) . . ?
O13 W5 O15 88(2) . . ?
O13 W5 O16 89(2) . . ?
O14 W5 K1 134.2(13) . 1_655 ?
O14 W5 K1 126.9(13) . . ?
O14 W5 K3 40.6(13) . 1_655 ?
O14 W5 K3 24.0(14) . . ?
O14 W5 K4 43.4(14) . 2_656 ?
O14 W5 K4 45.5(14) . . ?
O14 W5 O12 177.7(17) . . ?
O14 W5 O13 89(2) . 1_455 ?
O14 W5 O15 96.6(13) . . ?
O14 W5 O16 97.0(14) . . ?
O15 W5 K1 117.4(8) . 1_655 ?
O15 W5 K1 126.0(8) . . ?
O15 W5 K3 111.8(9) . . ?
O15 W5 K3 106.8(9) . 1_655 ?
O15 W5 K4 53.6(10) . . ?
O15 W5 K4 53.7(9) . 2_656 ?
O15 W5 O12 83.2(10) . . ?
O15 W5 O13 98(2) . 1_455 ?
O15 W5 O16 166.1(9) . . ?
O16 W5 K1 52.9(8) . 1_655 ?
O16 W5 K1 41.5(8) . . ?
O16 W5 K3 80.4(8) . . ?
O16 W5 K3 85.3(9) . 1_655 ?
O16 W5 K4 139.5(9) . 2_656 ?
O16 W5 K4 140.2(9) . . ?
O16 W5 O12 83.1(10) . . ?
O16 W5 O13 80(2) . 1_455 ?
W6B W6A W6B 171.0(8) . 1_655 ?
W6B W6A K3 118.1(7) . 1_665 ?
W6B W6A K3 69.3(2) 1_655 1_665 ?
W6B W6A K4 80.2(8) . 2_656 ?
W6B W6A K4 107.5(5) 1_655 2_656 ?
W6B W6A K4 89.7(6) 1_655 . ?
W6B W6A K4 98.1(8) . . ?
W6B W6A O11 77.5(12) . . ?
W6B W6A O15 83.4(12) . . ?
W6B W6A O16 70.7(11) . 1_565 ?
W6B W6A O17 74.4(13) . . ?
W6B W6A O18A 9.3(11) . 1_455 ?
W6B W6A O18A 172.4(14) . . ?
W6B W6A O18B 156(3) . . ?
K4 W6A K3 62.9(8) . 1_665 ?
K4 W6A K3 72.9(8) 2_656 1_665 ?
K4 W6A K4 17.9(9) 2_656 . ?
O11 W6A W6B 93.8(11) . 1_655 ?
O11 W6A K3 155.9(10) . 1_665 ?
O11 W6A K4 136.7(11) . . ?
O11 W6A K4 130.2(11) . 2_656 ?
O15 W6A W6B 97.8(10) . 1_655 ?
O15 W6A K3 116.5(9) . 1_665 ?
O15 W6A K4 55.0(9) . . ?
O15 W6A K4 51.6(10) . 2_656 ?
O15 W6A O11 81.8(11) . . ?
O15 W6A O16 150.7(11) . 1_565 ?
O15 W6A O18A 87.1(14) . 1_455 ?
O16 W6A W6B 105.8(8) 1_565 1_655 ?
O16 W6A K3 88.3(8) 1_565 1_665 ?
O16 W6A K4 140.3(9) 1_565 . ?
O16 W6A K4 132.3(9) 1_565 2_656 ?
O16 W6A O11 79.5(10) 1_565 . ?
O17 W6A W6B 114.2(11) . 1_655 ?
O17 W6A K3 47.5(11) . 1_665 ?
O17 W6A K4 44.5(12) . 2_656 ?
O17 W6A K4 49.9(12) . . ?
O17 W6A O11 151.9(16) . . ?
O17 W6A O15 95.3(11) . . ?
O17 W6A O16 90.7(11) . 1_565 ?
O17 W6A O18A 65.4(15) . 1_455 ?
O18A W6A W6B 6.4(11) . 1_655 ?
O18A W6A W6B 175.1(11) 1_455 1_655 ?
O18A W6A K3 108.8(10) 1_455 1_665 ?
O18A W6A K3 63.5(11) . 1_665 ?
O18A W6A K4 75.8(12) 1_455 2_656 ?
O18A W6A K4 89.2(13) . . ?
O18A W6A K4 107.2(12) . 2_656 ?
O18A W6A K4 93.4(11) 1_455 . ?
O18A W6A O11 98.6(15) . . ?
O18A W6A O11 86.5(14) 1_455 . ?
O18A W6A O15 102.7(15) . . ?
O18A W6A O16 69.4(13) 1_455 1_565 ?
O18A W6A O16 102.3(14) . 1_565 ?
O18A W6A O17 109.3(15) . . ?
O18A W6A O18A 170(2) . 1_455 ?
O18B W6A W6B 15(3) . 1_655 ?
O18B W6A K3 79(3) . 1_665 ?
O18B W6A K4 123(3) . 2_656 ?
O18B W6A K4 105(3) . . ?
O18B W6A O11 81(3) . . ?
O18B W6A O15 105(3) . . ?
O18B W6A O16 95(3) . 1_565 ?
O18B W6A O17 126(3) . . ?
O18B W6A O18A 18(3) . . ?
O18B W6A O18A 162(3) . 1_455 ?
W6A W6B W6A 171.0(8) . 1_455 ?
W6A W6B K1 76.0(3) 1_455 1_565 ?
W6A W6B K1 111.9(7) . 1_565 ?
W6A W6B K3 105.1(7) . 1_565 ?
W6A W6B K3 67.2(2) 1_455 1_565 ?
W6A W6B K4 87.1(5) 1_455 2_656 ?
W6A W6B K4 85.1(9) . 2_656 ?
W6A W6B O11 78.2(12) . . ?
W6A W6B O15 69.1(11) . . ?
W6A W6B O16 82.6(11) . 1_565 ?
W6A W6B O17 75.8(13) . . ?
W6A W6B O18A 163(2) . 1_455 ?
W6A W6B O18B 13.0(17) . . ?
W6A W6B O18B 177(2) . 1_455 ?
K1 W6B K3 110.6(5) 1_565 1_565 ?
K4 W6B K1 162.9(6) 2_656 1_565 ?
K4 W6B K3 63.3(9) 2_656 1_565 ?
O11 W6B W6A 110.4(11) . 1_455 ?
O11 W6B K1 54.8(10) . 1_565 ?
O11 W6B K3 164.2(11) . 1_565 ?
O11 W6B K4 132.4(12) . 2_656 ?
O15 W6B W6A 109.4(9) . 1_455 ?
O15 W6B K1 131.0(8) . 1_565 ?
O15 W6B K3 116.2(8) . 1_565 ?
O15 W6B K4 53.0(9) . 2_656 ?
O15 W6B O11 79.5(11) . . ?
O16 W6B W6A 100.7(8) 1_565 1_455 ?
O16 W6B K1 48.2(7) 1_565 1_565 ?
O16 W6B K3 83.4(9) 1_565 1_565 ?
O16 W6B K4 139.8(9) 1_565 2_656 ?
O16 W6B O11 81.8(11) 1_565 . ?
O16 W6B O15 148.6(11) 1_565 . ?
O16 W6B O18B 75.3(19) 1_565 . ?
O17 W6B W6A 95.5(11) . 1_455 ?
O17 W6B K1 137.1(11) . 1_565 ?
O17 W6B K3 33.0(11) . 1_565 ?
O17 W6B K4 45.6(13) . 2_656 ?
O17 W6B O11 154.0(15) . . ?
O17 W6B O15 91.7(12) . . ?
O17 W6B O16 94.3(12) . 1_565 ?
O17 W6B O18B 87.3(19) . . ?
O17 W6B O18B 103(2) . 1_455 ?
O18A W6B W6A 10.4(18) 1_455 1_455 ?
O18A W6B K1 77.2(19) 1_455 1_565 ?
O18A W6B K3 57.9(17) 1_455 1_565 ?
O18A W6B K4 87(2) 1_455 2_656 ?
O18A W6B O11 118(2) 1_455 . ?
O18A W6B O15 117(2) 1_455 . ?
O18A W6B O16 94(2) 1_455 1_565 ?
O18A W6B O17 88(2) 1_455 . ?
O18A W6B O18B 15(2) 1_455 1_455 ?
O18A W6B O18B 168(3) 1_455 . ?
O18B W6B W6A 175.3(17) . 1_455 ?
O18B W6B W6A 8.9(17) 1_455 1_455 ?
O18B W6B K1 67.2(18) 1_455 1_565 ?
O18B W6B K1 99.4(17) . 1_565 ?
O18B W6B K3 72.8(17) 1_455 1_565 ?
O18B W6B K3 114.2(17) . 1_565 ?
O18B W6B K4 95.8(19) 1_455 2_656 ?
O18B W6B K4 97.6(17) . 2_656 ?
O18B W6B O11 66.8(19) . . ?
O18B W6B O11 103(2) 1_455 . ?
O18B W6B O15 74(2) . . ?
O18B W6B O15 114(2) 1_455 . ?
O18B W6B O16 95(2) 1_455 1_565 ?
O18B W6B O18B 167(3) 1_455 . ?
W4 K1 W2 106.0(4) . 1_545 ?
W4 K1 W2 56.3(4) 1_545 1_545 ?
W4 K1 W4 139.3(4) 1_545 . ?
W4 K1 W5 108.2(5) 1_545 . ?
W5 K1 W2 136.2(4) . 1_545 ?
W5 K1 W4 56.4(4) . . ?
W6B K1 W2 112.1(8) 1_545 1_545 ?
W6B K1 W4 111.8(4) 1_545 . ?
W6B K1 W4 58.0(5) 1_545 1_545 ?
W6B K1 W5 56.8(2) 1_545 . ?
W6B K1 K1 105.9(3) 1_545 1_455 ?
W6B K1 K1 74.1(3) 1_545 1_655 ?
K1 K1 W2 69.0(2) 1_655 1_545 ?
K1 K1 W2 111.0(2) 1_455 1_545 ?
K1 K1 W4 110.0(3) 1_455 . ?
K1 K1 W4 110.6(3) 1_455 1_545 ?
K1 K1 W4 69.4(3) 1_655 1_545 ?
K1 K1 W4 70.0(3) 1_655 . ?
K1 K1 W5 67.2(3) 1_655 . ?
K1 K1 W5 112.8(3) 1_455 . ?
K1 K1 K1 180.00(3) 1_455 1_655 ?
O5 K1 W2 25.7(6) 1_545 1_545 ?
O5 K1 W4 123.9(8) 1_545 . ?
O5 K1 W4 30.6(7) 1_545 1_545 ?
O5 K1 W5 126.7(9) 1_545 . ?
O5 K1 W6B 87.2(10) 1_545 1_545 ?
O5 K1 K1 114.3(7) 1_545 1_455 ?
O5 K1 K1 65.7(7) 1_545 1_655 ?
O5 K1 O6 80.8(9) 1_545 1_445 ?
O5 K1 O6 50.2(9) 1_545 1_545 ?
O5 K1 O9 98.7(7) 1_545 . ?
O5 K1 O11 84.8(13) 1_545 1_445 ?
O5 K1 O12 163.8(11) 1_545 1_455 ?
O5 K1 O12 120.0(11) 1_545 . ?
O5 K1 O13 153.6(16) 1_545 1_455 ?
O5 K1 O16 131.4(13) 1_545 1_455 ?
O5 K1 O18A 97.7(13) 1_545 1_445 ?
O5 K1 O18B 99.6(14) 1_545 1_445 ?
O6 K1 W2 63.5(5) 1_445 1_545 ?
O6 K1 W2 28.0(6) 1_545 1_545 ?
O6 K1 W4 100.1(9) 1_445 . ?
O6 K1 W4 79.2(8) 1_545 1_545 ?
O6 K1 W4 101.8(8) 1_445 1_545 ?
O6 K1 W4 78.1(8) 1_545 . ?
O6 K1 W5 150.0(11) 1_445 . ?
O6 K1 W5 118.2(7) 1_545 . ?
O6 K1 W6B 125.1(9) 1_545 1_545 ?
O6 K1 W6B 147.2(10) 1_445 1_545 ?
O6 K1 K1 121.4(5) 1_545 1_455 ?
O6 K1 K1 53.8(5) 1_445 1_455 ?
O6 K1 K1 126.2(5) 1_445 1_655 ?
O6 K1 K1 58.6(5) 1_545 1_655 ?
O6 K1 O6 67.6(4) 1_545 1_445 ?
O6 K1 O13 142.8(17) 1_545 1_455 ?
O6 K1 O16 166.0(8) 1_545 1_455 ?
O6 K1 O18A 135.5(11) 1_445 1_445 ?
O6 K1 O18A 141.6(12) 1_545 1_445 ?
O6 K1 O18B 148.5(14) 1_545 1_445 ?
O9 K1 W2 77.2(6) . 1_545 ?
O9 K1 W4 124.1(7) . 1_545 ?
O9 K1 W4 29.9(7) . . ?
O9 K1 W5 83.4(9) . . ?
O9 K1 W6B 132.0(8) . 1_545 ?
O9 K1 K1 65.8(7) . 1_655 ?
O9 K1 K1 114.2(7) . 1_455 ?
O9 K1 O6 80.2(9) . 1_445 ?
O9 K1 O6 49.4(9) . 1_545 ?
O9 K1 O11 162.3(11) . 1_445 ?
O9 K1 O12 83.5(12) . 1_455 ?
O9 K1 O13 95.0(16) . 1_455 ?
O9 K1 O16 129.3(13) . 1_455 ?
O9 K1 O18A 142.8(11) . 1_445 ?
O9 K1 O18B 153.0(12) . 1_445 ?
O11 K1 W2 101.0(10) 1_445 1_545 ?
O11 K1 W2 75.7(9) 1_545 1_545 ?
O11 K1 W4 26.7(7) 1_545 1_545 ?
O11 K1 W4 151.3(9) 1_445 . ?
O11 K1 W4 65.7(9) 1_445 1_545 ?
O11 K1 W4 121.1(9) 1_545 . ?
O11 K1 W5 108.5(7) 1_445 . ?
O11 K1 W5 81.5(8) 1_545 . ?
O11 K1 W6B 36.6(8) 1_545 1_545 ?
O11 K1 W6B 65.2(8) 1_445 1_545 ?
O11 K1 K1 49.5(8) 1_445 1_455 ?
O11 K1 K1 55.6(8) 1_545 1_655 ?
O11 K1 K1 124.4(8) 1_545 1_455 ?
O11 K1 K1 130.5(8) 1_445 1_655 ?
O11 K1 O5 51.7(11) 1_545 1_545 ?
O11 K1 O6 83.3(10) 1_445 1_445 ?
O11 K1 O6 128.5(13) 1_545 1_445 ?
O11 K1 O6 128.3(12) 1_445 1_545 ?
O11 K1 O6 90.7(11) 1_545 1_545 ?
O11 K1 O9 120.8(11) 1_545 . ?
O11 K1 O11 74.9(10) 1_545 1_445 ?
O11 K1 O12 96.1(8) 1_545 . ?
O11 K1 O12 139.9(7) 1_545 1_455 ?
O11 K1 O13 88.9(14) 1_445 1_455 ?
O11 K1 O13 102.0(15) 1_545 1_455 ?
O11 K1 O16 47.3(8) 1_445 1_455 ?
O11 K1 O16 99.6(10) 1_545 1_455 ?
O11 K1 O18A 52.5(10) 1_445 1_445 ?
O11 K1 O18A 51.1(10) 1_545 1_445 ?
O11 K1 O18B 59.2(12) 1_545 1_445 ?
O11 K1 O18B 40.2(11) 1_445 1_445 ?
O12 K1 W2 144.2(8) 1_455 1_545 ?
O12 K1 W2 114.2(7) . 1_545 ?
O12 K1 W4 152.4(8) 1_455 1_545 ?
O12 K1 W4 63.8(8) 1_455 . ?
O12 K1 W4 27.9(6) . . ?
O12 K1 W4 119.7(8) . 1_545 ?
O12 K1 W5 69.4(7) 1_455 . ?
O12 K1 W5 32.2(6) . . ?
O12 K1 W6B 103.3(6) 1_455 1_545 ?
O12 K1 W6B 84.4(7) . 1_545 ?
O12 K1 K1 54.9(7) . 1_655 ?
O12 K1 K1 51.3(7) 1_455 1_455 ?
O12 K1 K1 125.1(7) . 1_455 ?
O12 K1 K1 128.7(7) 1_455 1_655 ?
O12 K1 O6 127.1(12) 1_455 1_545 ?
O12 K1 O6 89.5(10) . 1_545 ?
O12 K1 O6 127.9(13) . 1_445 ?
O12 K1 O6 83.8(9) 1_455 1_445 ?
O12 K1 O9 51.4(10) . . ?
O12 K1 O11 140.4(6) . 1_445 ?
O12 K1 O11 88.5(7) 1_455 1_445 ?
O12 K1 O12 73.8(9) . 1_455 ?
O12 K1 O13 40.4(14) 1_455 1_455 ?
O12 K1 O13 54.7(15) . 1_455 ?
O12 K1 O16 46.4(8) 1_455 1_455 ?
O12 K1 O16 98.8(9) . 1_455 ?
O12 K1 O18A 89.8(9) 1_455 1_445 ?
O12 K1 O18A 91.6(9) . 1_445 ?
O12 K1 O18B 101.9(11) . 1_445 ?
O12 K1 O18B 84.4(11) 1_455 1_445 ?
O13 K1 W2 168.7(15) 1_455 1_545 ?
O13 K1 W4 65.4(13) 1_455 . ?
O13 K1 W4 124.8(13) 1_455 1_545 ?
O13 K1 W5 33.2(14) 1_455 . ?
O13 K1 W6B 66.9(12) 1_455 1_545 ?
O13 K1 K1 79.6(14) 1_455 1_455 ?
O13 K1 K1 100.4(14) 1_455 1_655 ?
O13 K1 O6 123.9(16) 1_455 1_445 ?
O13 K1 O16 44.0(14) 1_455 1_455 ?
O13 K1 O18A 59.0(12) 1_455 1_445 ?
O13 K1 O18B 60.8(12) 1_455 1_445 ?
O16 K1 W2 123.8(9) . 1_545 ?
O16 K1 W2 147.0(9) 1_455 1_545 ?
O16 K1 W4 80.6(9) . . ?
O16 K1 W4 106.0(9) 1_455 1_545 ?
O16 K1 W4 104.2(9) 1_455 . ?
O16 K1 W4 82.0(9) . 1_545 ?
O16 K1 W5 26.9(7) . . ?
O16 K1 W5 73.1(5) 1_455 . ?
O16 K1 W6B 31.2(8) . 1_545 ?
O16 K1 W6B 67.4(5) 1_455 1_545 ?
O16 K1 K1 118.8(6) . 1_455 ?
O16 K1 K1 135.3(4) 1_455 1_655 ?
O16 K1 K1 61.2(6) . 1_655 ?
O16 K1 K1 44.7(4) 1_455 1_455 ?
O16 K1 O5 105.2(13) . 1_545 ?
O16 K1 O6 172.4(9) . 1_445 ?
O16 K1 O6 98.5(7) 1_455 1_445 ?
O16 K1 O6 119.8(8) . 1_545 ?
O16 K1 O9 103.2(12) . . ?
O16 K1 O11 55.7(10) . 1_545 ?
O16 K1 O11 92.5(10) . 1_445 ?
O16 K1 O12 89.8(10) . 1_455 ?
O16 K1 O12 53.4(9) . . ?
O16 K1 O13 49.5(14) . 1_455 ?
O16 K1 O16 74.1(5) . 1_455 ?
O16 K1 O18A 40.0(9) . 1_445 ?
O16 K1 O18A 50.0(8) 1_455 1_445 ?
O16 K1 O18B 52.6(11) . 1_445 ?
O18A K1 W2 123.4(11) 1_445 1_545 ?
O18A K1 W4 116.3(8) 1_445 . ?
O18A K1 W4 67.1(8) 1_445 1_545 ?
O18A K1 W5 60.1(6) 1_445 . ?
O18A K1 W6B 17.7(6) 1_445 1_545 ?
O18A K1 K1 88.6(7) 1_445 1_455 ?
O18A K1 K1 91.4(7) 1_445 1_655 ?
O18B K1 W2 124.5(13) 1_445 1_545 ?
O18B K1 W4 123.8(10) 1_445 . ?
O18B K1 W4 69.6(10) 1_445 1_545 ?
O18B K1 W5 69.7(9) 1_445 . ?
O18B K1 W6B 30.4(8) 1_445 1_545 ?
O18B K1 K1 104.5(8) 1_445 1_655 ?
O18B K1 K1 75.5(8) 1_445 1_455 ?
O18B K1 O6 122.4(10) 1_445 1_445 ?
O18B K1 O16 40.4(10) 1_445 1_455 ?
O18B K1 O18A 13.5(11) 1_445 1_445 ?
W1 K2 W3 58.1(5) 2_655 2_655 ?
W1 K2 K2 107.6(4) 2_655 1_455 ?
W3 K2 K2 110.6(4) 2_655 1_455 ?
K2 K2 W1 72.4(4) 2_655 2_655 ?
K2 K2 W1 107.3(4) 2 2_655 ?
K2 K2 W3 71.4(7) 2_655 2_655 ?
K2 K2 W3 118(3) 2 2_655 ?
K2 K2 K2 8(3) 2 1_455 ?
K2 K2 K2 169(4) 2 2_655 ?
K2 K2 K2 177.7(8) 2_655 1_455 ?
K2 K2 O1 86(2) 2 1_465 ?
K2 K2 O1 100.7(19) 2_655 2_665 ?
K2 K2 O1 79.4(19) 2 2_665 ?
K2 K2 O1 94(2) 2_655 1_465 ?
K2 K2 O2 119.3(17) 2 2_655 ?
K2 K2 O2 48.3(14) 2 1_455 ?
K2 K2 O2 126.6(9) 2_655 1_455 ?
K2 K2 O2 49.6(17) 2 2 ?
K2 K2 O2 119(2) 2 . ?
K2 K2 O2 135.8(8) 2_655 2 ?
K2 K2 O2 55.4(8) 2_655 . ?
K2 K2 O3 55.7(8) 2_655 1_565 ?
K2 K2 O3 119(2) 2 1_565 ?
K2 K2 O3 49.6(13) 2 1_465 ?
K2 K2 O3 125.5(10) 2_655 1_465 ?
K2 K2 O3 118.0(16) 2 2_665 ?
K2 K2 O7 133.8(12) 2_655 2 ?
K2 K2 O7 130.5(12) 2_655 1_455 ?
K2 K2 O7 131(3) 2 2_655 ?
K2 K2 O7 110(3) 2 . ?
K2 K2 O7 39(3) 2 1_455 ?
K2 K2 O7 57(3) 2 2 ?
K2 K2 O8 105.9(10) 2_655 2 ?
K2 K2 O8 83(3) 2 2 ?
K2 K2 O8 87.6(9) 2_655 . ?
K2 K2 O8 83(3) 2 . ?
O1 K2 W1 166(2) 1_465 2_655 ?
O1 K2 W1 173.1(19) 2_665 2_655 ?
O1 K2 W3 121(3) 2_665 2_655 ?
O1 K2 W3 121(3) 1_465 2_655 ?
O1 K2 K2 86(2) 1_465 1_455 ?
O1 K2 K2 79.3(19) 2_665 1_455 ?
O1 K2 O1 7(4) 1_465 2_665 ?
O1 K2 O2 124(2) 2_665 1_455 ?
O1 K2 O2 129(2) 1_465 1_455 ?
O1 K2 O2 126(2) 1_465 2 ?
O1 K2 O2 119(2) 2_665 2 ?
O1 K2 O3 42(2) 1_465 1_465 ?
O1 K2 O3 37(2) 2_665 1_465 ?
O1 K2 O3 45(3) 1_465 1_565 ?
O1 K2 O7 85(3) 1_465 1_455 ?
O1 K2 O7 82(3) 2_665 2 ?
O1 K2 O7 88(3) 1_465 2 ?
O1 K2 O7 82(3) 2_665 1_455 ?
O1 K2 O8 116(3) 2_665 . ?
O1 K2 O8 114(3) 1_465 . ?
O1 K2 O8 118(3) 1_465 2 ?
O1 K2 O8 113(3) 2_665 2 ?
O2 K2 W1 28.5(7) 2_655 2_655 ?
O2 K2 W1 67.9(8) 2 2_655 ?
O2 K2 W1 31.0(7) . 2_655 ?
O2 K2 W1 62.1(8) 1_455 2_655 ?
O2 K2 W3 30.0(7) 2_655 2_655 ?
O2 K2 W3 71.7(7) 2 2_655 ?
O2 K2 W3 103.6(11) 1_455 2_655 ?
O2 K2 W3 80.0(8) . 2_655 ?
O2 K2 K2 52.2(7) 1_455 1_455 ?
O2 K2 K2 115.6(9) 2_655 1_455 ?
O2 K2 K2 123.5(7) . 1_455 ?
O2 K2 K2 65.5(9) 2_655 2_655 ?
O2 K2 K2 45.2(6) 2 1_455 ?
O2 K2 O1 147(3) 2_655 1_465 ?
O2 K2 O1 149(3) 2_655 2_665 ?
O2 K2 O1 137(3) . 1_465 ?
O2 K2 O1 144(2) . 2_665 ?
O2 K2 O2 70.3(10) 2_655 2 ?
O2 K2 O2 51.4(13) 2_655 . ?
O2 K2 O2 94.9(14) . 2 ?
O2 K2 O2 71.3(9) . 1_455 ?
O2 K2 O2 84.3(15) 2_655 1_455 ?
O2 K2 O2 44.1(11) 1_455 2 ?
O2 K2 O3 168.9(15) 2_655 1_465 ?
O2 K2 O3 92.3(8) . 1_565 ?
O2 K2 O3 106.2(9) 2_655 2_665 ?
O2 K2 O3 86.9(7) 1_455 1_465 ?
O2 K2 O3 121.2(12) 2_655 1_565 ?
O2 K2 O3 131.1(9) . 1_465 ?
O2 K2 O7 88.6(12) 2_655 2 ?
O2 K2 O7 94.1(10) . 1_455 ?
O2 K2 O7 54.4(10) 2_655 2_655 ?
O2 K2 O7 100.9(12) 2_655 . ?
O2 K2 O7 128.3(14) 2_655 1_455 ?
O2 K2 O7 45.3(8) 1_455 1_455 ?
O2 K2 O7 134.1(15) . 2 ?
O2 K2 O8 45.2(7) . . ?
O2 K2 O8 51.6(9) 2_655 2 ?
O2 K2 O8 84.2(10) 1_455 2 ?
O2 K2 O8 48.7(8) 1_455 . ?
O2 K2 O8 100.4(11) . 2 ?
O2 K2 O8 91.7(11) 2_655 . ?
O3 K2 W1 146.8(10) 1_465 2_655 ?
O3 K2 W1 130.6(10) 2_665 2_655 ?
O3 K2 W1 121.3(9) 1_565 2_655 ?
O3 K2 W3 83.0(8) 2_665 2_655 ?
O3 K2 W3 118.7(9) 1_565 2_655 ?
O3 K2 W3 148.7(10) 1_465 2_655 ?
O3 K2 K2 53.4(8) 1_465 1_455 ?
O3 K2 K2 114.4(8) 2_665 1_455 ?
O3 K2 K2 123.2(7) 1_565 1_455 ?
O3 K2 K2 66.6(9) 2_665 2_655 ?
O3 K2 O1 52(2) 1_565 2_665 ?
O3 K2 O1 40(3) 2_665 1_465 ?
O3 K2 O1 44(2) 2_665 2_665 ?
O3 K2 O2 168.4(12) 1_565 2 ?
O3 K2 O2 130.7(9) 2_665 2 ?
O3 K2 O2 166.4(14) 2_665 1_455 ?
O3 K2 O2 98.6(9) 1_465 2 ?
O3 K2 O2 122.0(12) 2_665 . ?
O3 K2 O2 131.3(9) 1_565 1_455 ?
O3 K2 O3 69.8(9) 1_565 1_465 ?
O3 K2 O3 50.5(14) 2_665 1_565 ?
O3 K2 O3 81.7(15) 2_665 1_465 ?
O3 K2 O7 44.9(8) 1_465 1_455 ?
O3 K2 O7 86.9(11) 2_665 2 ?
O3 K2 O7 99.5(14) 2_665 . ?
O3 K2 O7 93.2(10) 1_565 1_455 ?
O3 K2 O7 125.4(14) 2_665 1_455 ?
O3 K2 O7 53.7(11) 2_665 2_655 ?
O3 K2 O7 131.6(14) 1_565 2 ?
O3 K2 O8 86.9(9) 1_565 . ?
O3 K2 O8 120.8(9) 1_465 2 ?
O3 K2 O8 144.5(11) 1_565 2 ?
O3 K2 O8 95.4(10) 2_665 2 ?
O3 K2 O8 87.5(9) 1_465 . ?
O3 K2 O8 137.3(12) 2_665 . ?
O7 K2 W1 82.3(10) 2_655 2_655 ?
O7 K2 W1 101.9(10) 1_455 2_655 ?
O7 K2 W1 103.1(11) 2 2_655 ?
O7 K2 W1 81.9(10) . 2_655 ?
O7 K2 W3 124.3(9) . 2_655 ?
O7 K2 W3 29.6(8) 2_655 2_655 ?
O7 K2 W3 68.2(7) 2 2_655 ?
O7 K2 W3 147.6(12) 1_455 2_655 ?
O7 K2 K2 59.7(9) . 2_655 ?
O7 K2 K2 122.7(7) 2_655 1_455 ?
O7 K2 K2 118.1(7) . 1_455 ?
O7 K2 K2 48.5(6) 2 1_455 ?
O7 K2 K2 59.6(9) 2_655 2_655 ?
O7 K2 K2 47.2(6) 1_455 1_455 ?
O7 K2 O1 93(3) 2_655 1_465 ?
O7 K2 O1 95(3) 2_655 2_665 ?
O7 K2 O1 89(3) . 1_465 ?
O7 K2 O1 94(3) . 2_665 ?
O7 K2 O2 44.7(8) 2 2 ?
O7 K2 O2 84.6(10) 2 1_455 ?
O7 K2 O2 129.8(13) . 2 ?
O7 K2 O2 96.1(11) 2_655 2 ?
O7 K2 O2 51.4(9) . . ?
O7 K2 O2 94.1(11) 2_655 . ?
O7 K2 O2 77.2(9) 1_455 2 ?
O7 K2 O2 86.8(10) . 1_455 ?
O7 K2 O2 133.0(15) 2_655 1_455 ?
O7 K2 O3 83.9(10) 2 1_465 ?
O7 K2 O3 130.3(14) 2_655 1_465 ?
O7 K2 O3 85.2(11) . 1_465 ?
O7 K2 O3 50.4(10) . 1_565 ?
O7 K2 O3 92.4(12) 2_655 1_565 ?
O7 K2 O7 70.8(6) . 1_455 ?
O7 K2 O7 119.2(8) . 2_655 ?
O7 K2 O7 95.7(7) 2 1_455 ?
O7 K2 O7 169.8(8) 2_655 1_455 ?
O7 K2 O7 74.2(7) 2_655 2 ?
O7 K2 O7 166.4(8) . 2 ?
O7 K2 O8 139.2(11) 2_655 . ?
O7 K2 O8 38.2(8) . . ?
O7 K2 O8 133.0(11) 2 . ?
O7 K2 O8 151.8(13) . 2 ?
O7 K2 O8 53.9(8) 2_655 2 ?
O7 K2 O8 37.1(7) 2 2 ?
O8 K2 W1 63.8(6) . 2_655 ?
O8 K2 W1 70.2(7) 2 2_655 ?
O8 K2 W3 34.5(4) 2 2_655 ?
O8 K2 W3 121.7(9) . 2_655 ?
O8 K2 K2 90.4(5) . 1_455 ?
O8 K2 K2 76.1(5) 2 1_455 ?
O8 K2 O2 42.4(7) 2 2 ?
O8 K2 O2 91.7(9) . 2 ?
O8 K2 O7 118.5(10) 2 1_455 ?
O8 K2 O7 49.7(7) . 1_455 ?
O8 K2 O8 125.1(12) . 2 ?
W6A K3 W6A 123.2(11) 1_445 2_646 ?
W6A K3 W6B 43.4(3) 2_646 2_546 ?
W6A K3 W6B 43.4(3) 1_445 1_545 ?
W6A K3 W6B 106.4(8) 2_646 1_545 ?
W6A K3 W6B 106.4(8) 1_445 2_546 ?
W6A K3 K4 56.5(7) 2_646 2_646 ?
W6A K3 K4 70.0(8) 2_646 1_445 ?
W6A K3 K4 70.0(8) 1_445 2_646 ?
W6A K3 K4 56.5(7) 1_445 1_445 ?
W6B K3 W6B 124.2(12) 1_545 2_546 ?
K3 K3 W6A 112.48(14) 1_655 1_445 ?
K3 K3 W6A 67.52(15) 1_655 2_646 ?
K3 K3 W6A 112.48(14) 1_455 2_646 ?
K3 K3 W6A 67.52(15) 1_455 1_445 ?
K3 K3 W6B 110.94(15) 1_455 1_545 ?
K3 K3 W6B 69.06(15) 1_455 2_546 ?
K3 K3 W6B 110.94(15) 1_655 2_546 ?
K3 K3 W6B 69.06(15) 1_655 1_545 ?
K3 K3 K3 179.999(13) 1_655 1_455 ?
K3 K3 K4 110.7(6) 1_655 1_455 ?
K3 K3 K4 70.2(5) 1_655 2_646 ?
K3 K3 K4 69.3(6) 1_455 1_455 ?
K3 K3 K4 70.2(5) 1_455 1_445 ?
K3 K3 K4 109.8(5) 1_655 1_445 ?
K3 K3 K4 109.8(5) 1_455 2_646 ?
K3 K3 K4 110.7(6) 1_455 2_656 ?
K3 K3 K4 69.3(6) 1_655 2_656 ?
K4 K3 W6A 123.6(8) 1_455 2_646 ?
K4 K3 W6A 109.6(7) 1_455 1_445 ?
K4 K3 W6A 123.6(8) 2_656 1_445 ?
K4 K3 W6A 109.6(7) 2_656 2_646 ?
K4 K3 W6B 106.5(7) 1_455 2_546 ?
K4 K3 W6B 54.1(7) 2_646 1_545 ?
K4 K3 W6B 126.2(8) 2_656 2_546 ?
K4 K3 W6B 73.0(9) 2_646 2_546 ?
K4 K3 W6B 54.1(7) 1_445 2_546 ?
K4 K3 W6B 126.2(8) 1_455 1_545 ?
K4 K3 W6B 73.0(9) 1_445 1_545 ?
K4 K3 W6B 106.5(7) 2_656 1_545 ?
K4 K3 K4 139.3(9) 1_455 1_445 ?
K4 K3 K4 179.1(7) 2_656 1_445 ?
K4 K3 K4 179.1(7) 1_455 2_646 ?
K4 K3 K4 39.8(10) 1_445 2_646 ?
K4 K3 K4 41.6(12) 2_656 1_455 ?
K4 K3 K4 139.3(9) 2_656 2_646 ?
O14 K3 W6A 117.3(9) . 2_646 ?
O14 K3 W6A 92.3(9) . 1_445 ?
O14 K3 W6A 117.3(9) 2_556 1_445 ?
O14 K3 W6A 153.2(8) 2_656 1_445 ?
O14 K3 W6A 62.8(7) 1_455 1_445 ?
O14 K3 W6A 62.8(7) 2_656 2_646 ?
O14 K3 W6A 153.2(8) 1_455 2_646 ?
O14 K3 W6A 92.3(9) 2_556 2_646 ?
O14 K3 W6B 110.6(8) 2_656 1_545 ?
O14 K3 W6B 110.6(8) 1_455 2_546 ?
O14 K3 W6B 63.8(9) . 1_545 ?
O14 K3 W6B 63.8(9) 2_556 2_546 ?
O14 K3 W6B 94.4(8) 1_455 1_545 ?
O14 K3 W6B 158.7(10) . 2_546 ?
O14 K3 W6B 94.4(8) 2_656 2_546 ?
O14 K3 W6B 158.7(10) 2_556 1_545 ?
O14 K3 K3 129.2(10) . 1_455 ?
O14 K3 K3 50.8(10) . 1_655 ?
O14 K3 K3 129.2(10) 2_556 1_655 ?
O14 K3 K3 137.6(9) 1_455 1_655 ?
O14 K3 K3 137.6(9) 2_656 1_455 ?
O14 K3 K3 42.4(9) 2_656 1_655 ?
O14 K3 K3 50.8(10) 2_556 1_455 ?
O14 K3 K3 42.4(9) 1_455 1_455 ?
O14 K3 K4 47.8(10) 2_656 2_656 ?
O14 K3 K4 136.5(13) . 1_445 ?
O14 K3 K4 75.6(14) 2_556 2_656 ?
O14 K3 K4 79.5(13) 1_455 2_656 ?
O14 K3 K4 101.3(11) 1_455 1_445 ?
O14 K3 K4 42.8(12) 2_556 1_455 ?
O14 K3 K4 131.6(12) 1_455 2_646 ?
O14 K3 K4 75.6(14) . 1_455 ?
O14 K3 K4 131.6(12) 2_656 1_445 ?
O14 K3 K4 79.5(13) 2_656 1_455 ?
O14 K3 K4 136.5(13) 2_556 2_646 ?
O14 K3 K4 47.8(10) 1_455 1_455 ?
O14 K3 K4 101.3(11) 2_656 2_646 ?
O14 K3 K4 42.8(12) . 2_656 ?
O14 K3 K4 105.2(12) 2_556 1_445 ?
O14 K3 K4 105.2(12) . 2_646 ?
O14 K3 O14 64.9(16) 2_556 1_455 ?
O14 K3 O14 117(2) 2_556 . ?
O14 K3 O14 64.9(16) . 2_656 ?
O14 K3 O14 86.8(14) . 1_455 ?
O14 K3 O14 126(2) 2_656 1_455 ?
O14 K3 O14 86.8(14) 2_556 2_656 ?
O14 K3 O17 178(2) 2_556 1_545 ?
O14 K3 O17 64.8(7) 2_556 2_546 ?
O14 K3 O17 178.4(19) 2_656 1_445 ?
O14 K3 O17 94.2(11) 2_556 1_445 ?
O14 K3 O17 178(2) . 2_546 ?
O14 K3 O17 94.2(11) . 2_646 ?
O14 K3 O17 115.7(8) . 1_445 ?
O14 K3 O17 56.1(6) 1_455 1_445 ?
O14 K3 O17 56.1(6) 2_656 2_646 ?
O14 K3 O17 115.7(8) 2_556 2_646 ?
O14 K3 O17 178.4(19) 1_455 2_646 ?
O14 K3 O17 64.8(7) . 1_545 ?
O14 K3 O18A 143.7(11) 2_556 1_445 ?
O14 K3 O18A 143.7(11) . 2_646 ?
O14 K3 O18A 126.0(10) 1_455 2_646 ?
O14 K3 O18A 72.6(11) . 1_445 ?
O14 K3 O18A 81.6(10) 2_656 2_646 ?
O14 K3 O18A 126.0(10) 2_656 1_445 ?
O14 K3 O18A 81.6(10) 1_455 1_445 ?
O14 K3 O18A 72.6(11) 2_556 2_646 ?
O17 K3 W6A 62.5(9) 2_546 2_646 ?
O17 K3 W6A 115.9(13) 1_445 2_646 ?
O17 K3 W6A 115.9(13) 2_646 1_445 ?
O17 K3 W6A 86.6(10) 1_545 2_646 ?
O17 K3 W6A 26.4(6) 2_646 2_646 ?
O17 K3 W6A 86.6(10) 2_546 1_445 ?
O17 K3 W6A 62.5(9) 1_545 1_445 ?
O17 K3 W6A 26.4(6) 1_445 1_445 ?
O17 K3 W6B 84.9(9) 2_646 1_545 ?
O17 K3 W6B 114.7(14) 1_545 2_546 ?
O17 K3 W6B 21.7(8) 2_546 2_546 ?
O17 K3 W6B 84.9(9) 1_445 2_546 ?
O17 K3 W6B 68.7(8) 2_646 2_546 ?
O17 K3 W6B 21.7(8) 1_545 1_545 ?
O17 K3 W6B 68.7(8) 1_445 1_545 ?
O17 K3 W6B 114.7(14) 2_546 1_545 ?
O17 K3 K3 43.5(7) 1_445 1_455 ?
O17 K3 K3 43.5(7) 2_646 1_655 ?
O17 K3 K3 128.8(8) 1_545 1_455 ?
O17 K3 K3 128.8(8) 2_546 1_655 ?
O17 K3 K3 51.2(8) 2_546 1_455 ?
O17 K3 K3 136.5(7) 2_646 1_455 ?
O17 K3 K3 136.5(7) 1_445 1_655 ?
O17 K3 K3 51.2(8) 1_545 1_655 ?
O17 K3 K4 77.1(11) 2_646 1_445 ?
O17 K3 K4 73.5(12) 1_545 1_445 ?
O17 K3 K4 105.8(10) 1_545 2_656 ?
O17 K3 K4 77.1(11) 1_445 2_646 ?
O17 K3 K4 133.7(12) 2_646 1_455 ?
O17 K3 K4 46.8(10) 2_646 2_646 ?
O17 K3 K4 41.9(11) 2_546 1_445 ?
O17 K3 K4 46.8(10) 1_445 1_445 ?
O17 K3 K4 105.8(10) 2_546 1_455 ?
O17 K3 K4 102.1(9) 1_445 1_455 ?
O17 K3 K4 138.7(13) 1_545 1_455 ?
O17 K3 K4 102.1(9) 2_646 2_656 ?
O17 K3 K4 138.7(13) 2_546 2_656 ?
O17 K3 K4 73.5(12) 2_546 2_646 ?
O17 K3 K4 41.9(11) 1_545 2_646 ?
O17 K3 K4 133.7(12) 1_445 2_656 ?
O17 K3 O14 115.9(8) 2_546 2_656 ?
O17 K3 O14 93.7(11) 2_546 1_455 ?
O17 K3 O14 93.7(11) 1_545 2_656 ?
O17 K3 O14 115.9(8) 1_545 1_455 ?
O17 K3 O17 63.5(13) 1_545 2_646 ?
O17 K3 O17 122.3(19) 1_445 2_646 ?
O17 K3 O17 85.3(12) 1_545 1_445 ?
O17 K3 O17 114(2) 2_546 1_545 ?
O17 K3 O17 85.3(12) 2_546 2_646 ?
O17 K3 O17 63.5(14) 2_546 1_445 ?
O17 K3 O18A 106.0(15) 2_546 1_445 ?
O17 K3 O18A 53.5(10) 1_445 1_445 ?
O17 K3 O18A 53.5(10) 2_646 2_646 ?
O17 K3 O18A 36.5(10) 1_545 1_445 ?
O17 K3 O18A 97.4(11) 2_646 1_445 ?
O17 K3 O18A 36.5(10) 2_546 2_646 ?
O17 K3 O18A 106.0(14) 1_545 2_646 ?
O17 K3 O18A 97.4(12) 1_445 2_646 ?
O18A K3 W6A 27.7(6) 2_646 2_646 ?
O18A K3 W6A 27.7(6) 1_445 1_445 ?
O18A K3 W6A 115.3(11) 2_646 1_445 ?
O18A K3 W6A 115.3(11) 1_445 2_646 ?
O18A K3 W6B 120.7(12) 2_646 1_545 ?
O18A K3 W6B 15.9(6) 1_445 1_545 ?
O18A K3 W6B 120.7(12) 1_445 2_546 ?
O18A K3 W6B 15.9(6) 2_646 2_546 ?
O18A K3 K3 84.9(6) 1_445 1_655 ?
O18A K3 K3 84.9(6) 2_646 1_455 ?
O18A K3 K3 95.1(6) 2_646 1_655 ?
O18A K3 K3 95.1(6) 1_445 1_455 ?
O18A K3 K4 113.0(9) 2_646 1_455 ?
O18A K3 K4 120.8(10) 2_646 2_656 ?
O18A K3 K4 66.7(10) 2_646 2_646 ?
O18A K3 K4 59.2(10) 1_445 2_646 ?
O18A K3 K4 59.2(10) 2_646 1_445 ?
O18A K3 K4 120.8(10) 1_445 1_455 ?
O18A K3 K4 113.0(10) 1_445 2_656 ?
O18A K3 K4 66.7(10) 1_445 1_445 ?
O18A K3 O18A 122.3(17) 1_445 2_646 ?
W5 K4 W5 117.3(12) 2_656 . ?
W5 K4 W6A 62.4(6) 2_656 2_656 ?
W5 K4 W6A 168.6(9) 2_656 . ?
W5 K4 W6B 155.2(9) 2_656 . ?
W5 K4 W6B 57.9(6) . . ?
W5 K4 K3 66.8(8) 2_656 1_655 ?
W5 K4 K3 124.2(10) 2_656 1_665 ?
W5 K4 K3 118.4(11) . 1_665 ?
W5 K4 K3 64.7(7) . 1_655 ?
W5 K4 K3 59.7(6) . . ?
W5 K4 K3 60.9(7) 2_656 . ?
W5 K4 K4 80.8(5) 2_656 1_455 ?
W5 K4 K4 99.2(5) 2_656 1_655 ?
W5 K4 O18A 70.5(9) 2_656 2_756 ?
W6A K4 W5 155.7(9) 2_656 . ?
W6A K4 W5 59.7(6) . . ?
W6A K4 W6A 115.2(12) 2_656 . ?
W6A K4 W6B 13.34(17) . . ?
W6A K4 W6B 111.1(11) 2_656 . ?
W6A K4 K3 107.2(9) 2_656 . ?
W6A K4 K3 127.3(12) 2_656 1_655 ?
W6A K4 K3 117.3(10) . 1_655 ?
W6A K4 K3 111.7(8) . . ?
W6A K4 K3 68.3(8) 2_656 1_665 ?
W6A K4 K3 60.6(7) . 1_665 ?
W6A K4 K4 87.8(5) . 1_455 ?
W6A K4 K4 74.4(5) 2_656 1_455 ?
W6A K4 K4 92.2(5) . 1_655 ?
W6A K4 K4 105.6(5) 2_656 1_655 ?
W6A K4 O18A 32.0(7) 2_656 2_756 ?
W6B K4 W5 170.3(10) 2_656 . ?
W6B K4 W5 63.1(6) 2_656 2_656 ?
W6B K4 W6A 14.6(2) 2_656 2_656 ?
W6B K4 W6A 117.8(12) 2_656 . ?
W6B K4 W6B 117.2(12) 2_656 . ?
W6B K4 K3 116.4(10) 2_656 . ?
W6B K4 K3 102.4(7) . . ?
W6B K4 K3 62.6(7) 2_656 1_665 ?
W6B K4 K3 121.7(11) 2_656 1_655 ?
W6B K4 K4 89.0(5) 2_656 1_455 ?
W6B K4 K4 91.0(5) 2_656 1_655 ?
W6B K4 O18A 17.6(6) 2_656 2_756 ?
K3 K4 W6B 120.9(10) 1_655 . ?
K3 K4 W6B 67.4(8) 1_665 . ?
K3 K4 K3 164.6(10) 1_665 . ?
K3 K4 K3 55.5(8) 1_655 . ?
K3 K4 K3 139.3(9) 1_655 1_665 ?
K4 K4 W5 93.7(16) 2_756 . ?
K4 K4 W5 71(3) 2_656 . ?
K4 K4 W5 81.6(5) 1_455 . ?
K4 K4 W5 98.4(5) 1_655 . ?
K4 K4 W5 92(3) 2_656 2_656 ?
K4 K4 W5 103.8(15) 2_756 2_656 ?
K4 K4 W6A 87.6(15) 2_756 . ?
K4 K4 W6A 85(3) 2_656 2_656 ?
K4 K4 W6A 110.1(15) 2_756 2_656 ?
K4 K4 W6A 77(3) 2_656 . ?
K4 K4 W6B 100(3) 2_656 2_656 ?
K4 K4 W6B 105.5(5) 1_655 . ?
K4 K4 W6B 64(3) 2_656 . ?
K4 K4 W6B 74.5(5) 1_455 . ?
K4 K4 W6B 100.9(16) 2_756 . ?
K4 K4 W6B 95.6(14) 2_756 2_656 ?
K4 K4 K3 110.7(6) 1_455 1_655 ?
K4 K4 K3 55.2(5) 1_455 . ?
K4 K4 K3 70.1(5) 2_756 1_665 ?
K4 K4 K3 55.8(7) 2_656 . ?
K4 K4 K3 109.8(5) 1_455 1_665 ?
K4 K4 K3 124.4(6) 2_756 . ?
K4 K4 K3 124.8(5) 1_655 . ?
K4 K4 K3 69.3(6) 1_655 1_655 ?
K4 K4 K3 70.2(5) 1_655 1_665 ?
K4 K4 K3 108.9(7) 2_656 1_665 ?
K4 K4 K3 69.2(6) 2_756 1_655 ?
K4 K4 K3 109.8(7) 2_656 1_655 ?
K4 K4 K4 180.00(6) 1_655 1_455 ?
K4 K4 K4 174.7(16) 2_756 1_455 ?
K4 K4 K4 167(4) 2_656 1_655 ?
K4 K4 K4 5.3(16) 2_756 1_655 ?
K4 K4 K4 162(5) 2_656 2_756 ?
K4 K4 K4 13(4) 2_656 1_455 ?
K4 K4 O14 66(2) 2_656 . ?
K4 K4 O14 90(2) 2_656 2_656 ?
K4 K4 O14 104.0(15) 2_756 . ?
K4 K4 O15 91.9(19) 2_756 . ?
K4 K4 O15 70(4) 2_656 . ?
K4 K4 O15 88(4) 2_656 2_656 ?
K4 K4 O15 110.1(19) 2_756 2_656 ?
K4 K4 O17 103.3(15) 2_756 . ?
K4 K4 O17 67(2) 2_656 . ?
K4 K4 O17 90(2) 2_656 2_656 ?
K4 K4 O18A 116(3) 2_656 2_756 ?
K4 K4 O18A 78.2(14) 2_756 2_756 ?
O14 K4 W5 27.3(10) 2_656 2_656 ?
O14 K4 W5 25.8(9) . . ?
O14 K4 W5 91.2(15) 2_656 . ?
O14 K4 W5 91.7(15) . 2_656 ?
O14 K4 W6A 150.6(17) 2_656 . ?
O14 K4 W6A 89.4(14) 2_656 2_656 ?
O14 K4 W6A 84.2(12) . . ?
O14 K4 W6A 140.9(15) . 2_656 ?
O14 K4 W6B 144.0(16) 2_656 . ?
O14 K4 W6B 90.2(14) 2_656 2_656 ?
O14 K4 W6B 79.7(11) . . ?
O14 K4 W6B 151.4(17) . 2_656 ?
O14 K4 K3 42.5(11) 2_656 1_655 ?
O14 K4 K3 34.9(10) . . ?
O14 K4 K3 41.9(11) 2_656 . ?
O14 K4 K3 144.1(16) . 1_665 ?
O14 K4 K3 50.4(11) . 1_655 ?
O14 K4 K3 148.4(15) 2_656 1_665 ?
O14 K4 K4 99.0(14) 2_656 2_756 ?
O14 K4 K4 83.7(11) 2_656 1_455 ?
O14 K4 K4 96.3(11) 2_656 1_655 ?
O14 K4 K4 72.9(10) . 1_455 ?
O14 K4 K4 107.1(10) . 1_655 ?
O14 K4 O14 66(2) 2_656 . ?
O14 K4 O15 58.9(14) 2_656 2_656 ?
O14 K4 O15 54.4(12) . . ?
O14 K4 O15 120.7(19) 2_656 . ?
O14 K4 O17 102.8(13) . . ?
O14 K4 O17 157.1(19) 2_656 . ?
O14 K4 O17 117.2(16) 2_656 2_656 ?
O14 K4 O18A 161.9(19) . 2_756 ?
O14 K4 O18A 95.5(15) 2_656 2_756 ?
O15 K4 W5 29.7(8) . . ?
O15 K4 W5 31.8(9) 2_656 2_656 ?
O15 K4 W5 145.5(16) . 2_656 ?
O15 K4 W5 143.5(16) 2_656 . ?
O15 K4 W6A 30.6(8) 2_656 2_656 ?
O15 K4 W6A 30.0(8) . . ?
O15 K4 W6A 144.6(16) 2_656 . ?
O15 K4 W6A 139.8(15) . 2_656 ?
O15 K4 W6B 137.2(14) 2_656 . ?
O15 K4 W6B 146.6(17) . 2_656 ?
O15 K4 W6B 29.5(8) . . ?
O15 K4 W6B 33.4(9) 2_656 2_656 ?
O15 K4 K3 96.0(13) 2_656 1_665 ?
O15 K4 K3 89.9(13) . 1_665 ?
O15 K4 K3 84.9(11) . . ?
O15 K4 K3 97.8(14) 2_656 1_655 ?
O15 K4 K3 83.9(12) 2_656 . ?
O15 K4 K3 91.4(12) . 1_655 ?
O15 K4 K4 75.2(8) 2_656 1_455 ?
O15 K4 K4 82.8(8) . 1_455 ?
O15 K4 K4 97.2(8) . 1_655 ?
O15 K4 K4 104.8(8) 2_656 1_655 ?
O15 K4 O14 118.5(19) 2_656 . ?
O15 K4 O15 157.9(12) 2_656 . ?
O15 K4 O17 116.4(17) 2_656 . ?
O15 K4 O18A 143.7(18) . 2_756 ?
O15 K4 O18A 46.0(11) 2_656 2_756 ?
O17 K4 W5 89.9(12) 2_656 2_656 ?
O17 K4 W5 146.1(16) 2_656 . ?
O17 K4 W5 145.0(13) . 2_656 ?
O17 K4 W5 82.4(11) . . ?
O17 K4 W6A 28.2(8) 2_656 2_656 ?
O17 K4 W6A 89.5(14) 2_656 . ?
O17 K4 W6A 87.6(12) . 2_656 ?
O17 K4 W6A 28.3(7) . . ?
O17 K4 W6B 92.6(13) . 2_656 ?
O17 K4 W6B 28.6(8) 2_656 2_656 ?
O17 K4 W6B 24.6(7) . . ?
O17 K4 W6B 88.8(13) 2_656 . ?
O17 K4 K3 149.2(14) 2_656 1_655 ?
O17 K4 K3 48.4(10) . 1_665 ?
O17 K4 K3 145.0(14) . 1_655 ?
O17 K4 K3 130.9(13) 2_656 . ?
O17 K4 K3 118.1(11) . . ?
O17 K4 K3 41.1(10) 2_656 1_665 ?
O17 K4 K4 99.1(12) 2_656 2_756 ?
O17 K4 K4 96.5(10) 2_656 1_655 ?
O17 K4 K4 73.6(9) . 1_455 ?
O17 K4 K4 106.4(9) . 1_655 ?
O17 K4 K4 83.5(10) 2_656 1_455 ?
O17 K4 O14 155.7(18) 2_656 . ?
O17 K4 O15 54.0(11) . . ?
O17 K4 O15 58.4(12) 2_656 2_656 ?
O17 K4 O15 118.1(19) 2_656 . ?
O17 K4 O17 64.1(16) 2_656 . ?
O17 K4 O18A 33.2(10) 2_656 2_756 ?
O17 K4 O18A 94.0(14) . 2_756 ?
O18A K4 W5 170.2(13) 2_756 . ?
O18A K4 W6A 113.9(14) 2_756 . ?
O18A K4 W6B 117.8(13) 2_756 . ?
O18A K4 K3 116.4(11) 2_756 1_655 ?
O18A K4 K3 129.6(12) 2_756 . ?
O18A K4 K3 53.8(8) 2_756 1_665 ?
O18A K4 K4 106.2(8) 2_756 1_455 ?
O18A K4 K4 73.8(8) 2_756 1_655 ?
W1 O1 W1 6.3(10) 2_755 1_655 ?
W1 O1 W1 146(4) 2_755 . ?
W1 O1 W1 152(3) . 1_655 ?
W1 O1 K2 105(4) 2_755 1_645 ?
W1 O1 K2 94(3) . 2_645 ?
W1 O1 K2 120(4) 2_755 2_645 ?
W1 O1 K2 108(3) . 1_645 ?
W1 O1 K2 113(3) 1_655 2_645 ?
W1 O1 K2 99(3) 1_655 1_645 ?
K2 O1 K2 14.5(9) 1_645 2_645 ?
O1 O1 W1 21(10) 2_755 . ?
O1 O1 W1 157(10) 2_755 1_655 ?
O1 O1 W1 153(10) 2_755 2_755 ?
O1 O1 K2 80(3) 2_755 2_645 ?
O1 O1 K2 93(3) 2_755 1_645 ?
W1 O2 W1 21.4(5) . 2_655 ?
W1 O2 W3 151.0(18) . . ?
W1 O2 K2 91.7(13) 2_655 . ?
W1 O2 K2 104.2(13) . 2 ?
W1 O2 K2 99.7(13) . 1_655 ?
W1 O2 K2 112.7(13) 2_655 1_655 ?
W1 O2 K2 104.0(14) . . ?
W1 O2 K2 88.7(12) 2_655 2 ?
W1 O2 K2 103.9(14) . 2_655 ?
W1 O2 K2 112.9(14) 2_655 2_655 ?
W3 O2 W1 144.5(17) . 2_655 ?
W3 O2 K2 102.8(12) . 1_655 ?
W3 O2 K2 101.9(13) . 2_655 ?
W3 O2 K2 100.4(12) . . ?
W3 O2 K2 96.6(12) . 2 ?
K2 O2 K2 71.3(9) . 1_655 ?
K2 O2 K2 82.6(10) 1_655 2 ?
K2 O2 K2 11.4(6) . 2 ?
K2 O2 K2 59.1(12) 2_655 . ?
K2 O2 K2 12.4(7) 2_655 1_655 ?
K2 O2 K2 70.3(10) 2_655 2 ?
W1 O3 W1 21.3(5) . 2_655 ?
W1 O3 W2 148.4(19) . 1_545 ?
W1 O3 K2 113.6(16) 2_655 2_645 ?
W1 O3 K2 105.2(16) . 2_645 ?
W1 O3 K2 101.1(14) . 1_645 ?
W1 O3 K2 113.6(15) 2_655 1_645 ?
W1 O3 K2 92.0(14) 2_655 1_545 ?
W1 O3 K2 104.2(15) . 1_545 ?
W2 O3 W1 137.5(18) 1_545 2_655 ?
W2 O3 K2 106.0(14) 1_545 2_645 ?
W2 O3 K2 96.5(13) 1_545 1_545 ?
W2 O3 K2 108.4(13) 1_545 1_645 ?
K2 O3 K2 12.4(7) 2_645 1_645 ?
K2 O3 K2 57.7(10) 2_645 1_545 ?
K2 O3 K2 69.8(9) 1_545 1_645 ?
W2 O4 W2 168.6(14) . 1_455 ?
W2 O5 W4 153.0(18) . . ?
W2 O5 K1 108.9(13) . 1_565 ?
W4 O5 K1 98.0(13) . 1_565 ?
W2 O6 W3 149.9(12) . 1_565 ?
W2 O6 K1 106.2(13) . 1_665 ?
W2 O6 K1 96.8(12) . 1_565 ?
W3 O6 K1 102.8(12) 1_565 1_665 ?
W3 O6 K1 101.7(12) 1_565 1_565 ?
K1 O6 K1 67.6(4) 1_565 1_665 ?
W2 O7 K2 105.1(14) . 2_655 ?
W2 O7 K2 104.6(13) . 2 ?
W2 O7 K2 102.9(13) . 1_655 ?
W2 O7 K2 106.9(14) . . ?
W3 O7 W2 142.8(12) . . ?
W3 O7 K2 109.2(15) . . ?
W3 O7 K2 96.9(12) . 1_655 ?
W3 O7 K2 99.8(14) . 2_655 ?
W3 O7 K2 108.5(14) . 2 ?
K2 O7 K2 60.8(8) . 2_655 ?
K2 O7 K2 74.2(7) 2_655 2 ?
K2 O7 K2 84.3(7) 2 1_655 ?
K2 O7 K2 13.4(8) . 2 ?
K2 O7 K2 10.1(8) 2_655 1_655 ?
K2 O7 K2 70.8(6) . 1_655 ?
W3 O8 W3 169.0(14) . 1_455 ?
W3 O8 K2 108.5(10) . 2 ?
W3 O8 K2 95.1(9) . . ?
W3 O8 K2 93.1(8) 1_455 . ?
W3 O8 K2 79.7(7) 1_455 2 ?
K2 O8 K2 13.5(7) . 2 ?
W3 O9 W4 150.3(17) . . ?
W3 O9 K1 111.1(12) . . ?
W4 O9 K1 98.5(13) . . ?
W4 O10 W4 158(4) . 1_655 ?
W4 O11 W6A 142.6(19) . . ?
W4 O11 W6B 133.2(19) . . ?
W4 O11 K1 103.6(16) . 1_565 ?
W4 O11 K1 116.6(17) . 1_665 ?
W6A O11 K1 103.3(13) . 1_565 ?
W6A O11 K1 95.2(12) . 1_665 ?
W6B O11 W6A 24.3(4) . . ?
W6B O11 K1 110.2(13) . 1_665 ?
W6B O11 K1 88.6(12) . 1_565 ?
K1 O11 K1 74.9(10) 1_565 1_665 ?
W4 O12 W5 137.5(17) . . ?
W4 O12 K1 101.9(13) . . ?
W4 O12 K1 117.7(14) . 1_655 ?
W5 O12 K1 104.2(11) . 1_655 ?
W5 O12 K1 95.8(11) . . ?
K1 O12 K1 73.8(9) . 1_655 ?
W5 O13 W5 159(4) . 1_655 ?
W5 O13 K1 111(3) . 1_655 ?
W5 O13 K1 88(2) 1_655 1_655 ?
W5 O14 K3 140(2) . . ?
W5 O14 K3 117.1(18) . 1_655 ?
W5 O14 K4 109.3(18) . 2_656 ?
W5 O14 K4 108.7(18) . . ?
K3 O14 K3 86.8(14) . 1_655 ?
K3 O14 K4 105.9(17) . . ?
K3 O14 K4 94.7(16) . 2_656 ?
K4 O14 K3 81.9(15) . 1_655 ?
K4 O14 K3 102.3(17) 2_656 1_655 ?
K4 O14 K4 23.9(13) 2_656 . ?
W5 O15 W6B 150.9(16) . . ?
W5 O15 K4 96.7(14) . . ?
W5 O15 K4 94.5(14) . 2_656 ?
W6A O15 W5 167.6(12) . . ?
W6A O15 W6B 27.5(5) . . ?
W6A O15 K4 95.0(13) . . ?
W6A O15 K4 97.8(14) . 2_656 ?
W6B O15 K4 93.6(13) . 2_656 ?
W6B O15 K4 101.2(13) . . ?
K4 O15 K4 22.1(12) 2_656 . ?
W5 O16 W6A 132.4(10) . 1_545 ?
W5 O16 W6B 140.3(10) . 1_545 ?
W5 O16 K1 101.2(11) . 1_655 ?
W5 O16 K1 111.6(14) . . ?
W6A O16 K1 116.0(14) 1_545 . ?
W6A O16 K1 92.1(10) 1_545 1_655 ?
W6B O16 W6A 26.7(5) 1_545 1_545 ?
W6B O16 K1 109.6(12) 1_545 1_655 ?
W6B O16 K1 100.6(13) 1_545 . ?
K1 O16 K1 74.1(5) . 1_655 ?
W6A O17 K3 106.0(14) . 1_665 ?
W6A O17 K3 149.3(17) . 1_565 ?
W6A O17 K4 101.8(14) . . ?
W6A O17 K4 107.3(15) . 2_656 ?
W6B O17 W6A 29.8(6) . . ?
W6B O17 K3 125.3(16) . 1_565 ?
W6B O17 K3 132.7(16) . 1_665 ?
W6B O17 K4 105.9(16) . 2_656 ?
W6B O17 K4 112.7(15) . . ?
K3 O17 K3 85.3(12) 1_565 1_665 ?
K3 O17 K4 107.7(14) 1_565 . ?
K4 O17 K3 104.5(14) 2_656 1_665 ?
K4 O17 K3 96.9(16) 2_656 1_565 ?
K4 O17 K3 84.7(14) . 1_665 ?
K4 O17 K4 23.3(13) 2_656 . ?
W6A O18A W6A 170(2) . 1_655 ?
W6A O18A K1 92.4(14) . 1_665 ?
W6A O18A K1 89.5(12) 1_655 1_665 ?
W6A O18A K3 88.8(12) . 1_665 ?
W6A O18A K3 98.6(12) 1_655 1_665 ?
W6A O18A K4 104.3(15) . 2_756 ?
W6A O18A K4 72.2(12) 1_655 2_756 ?
W6B O18A W6A 163(3) 1_655 . ?
W6B O18A W6A 7.7(9) 1_655 1_655 ?
W6B O18A K1 85.1(19) 1_655 1_665 ?
W6B O18A K3 106(2) 1_655 1_665 ?
W6B O18A K4 76(2) 1_655 2_756 ?
K1 O18A K4 160.3(14) 1_665 2_756 ?
K3 O18A K1 124.6(13) 1_665 1_665 ?
K3 O18A K4 67.0(11) 1_665 2_756 ?
O18B O18A W6A 152(5) . 1_655 ?
O18B O18A W6A 23(4) . . ?
O18B O18A W6B 145(5) . 1_655 ?
O18B O18A K1 71(5) . 1_665 ?
O18B O18A K3 109(4) . 1_665 ?
O18B O18A K4 123(5) . 2_756 ?
W6A O18B W6B 156(5) . 1_655 ?
W6A O18B W6B 11.0(14) . . ?
W6A O18B K1 122(3) . 1_665 ?
W6B O18B W6B 167(3) 1_655 . ?
W6B O18B K1 82.4(18) 1_655 1_665 ?
W6B O18B K1 111(2) . 1_665 ?
O18A O18B W6A 139(7) . . ?
O18A O18B W6B 20(3) . 1_655 ?
O18A O18B W6B 149(6) . . ?
O18A O18B K1 95(5) . 1_665 ?

loop_
_geom_bond_atom_site_label_1
_geom_bond_atom_site_label_2
_geom_bond_distance
_geom_bond_site_symmetry_2
_geom_bond_publ_flag
W1 W1 0.712(11) 2_655 ?
W1 W1 3.106(11) 2_755 ?
W1 K2 3.87(4) 2_645 ?
W1 K2 4.06(3) . ?
W1 K2 3.78(3) 2_655 ?
W1 O1 1.82(11) . ?
W1 O1 1.43(11) 2_755 ?
W1 O1 2.11(11) 1_455 ?
W1 O2 1.95(3) 2_655 ?
W1 O2 1.86(3) . ?
W1 O3 1.86(4) . ?
W1 O3 1.96(4) 2_655 ?
W2 K1 4.029(18) 1_565 ?
W2 K2 3.98(3) . ?
W2 K2 4.25(2) 2 ?
W2 K2 3.94(3) 2_655 ?
W2 O3 1.94(4) 1_565 ?
W2 O4 1.615(12) . ?
W2 O4 2.221(12) 1_655 ?
W2 O5 1.85(3) . ?
W2 O6 1.90(4) . ?
W2 O7 1.93(4) . ?
W3 K1 4.169(19) . ?
W3 K1 4.37(2) 1_655 ?
W3 K2 4.24(3) 1_655 ?
W3 K2 4.33(3) 2 ?
W3 K2 4.02(2) . ?
W3 K2 3.79(3) 2_655 ?
W3 O2 1.94(3) . ?
W3 O6 1.92(4) 1_545 ?
W3 O7 1.90(4) . ?
W3 O8 1.66(2) . ?
W3 O8 2.18(2) 1_655 ?
W3 O9 1.85(3) . ?
W4 K1 3.95(3) . ?
W4 K1 3.84(3) 1_565 ?
W4 O5 1.97(3) . ?
W4 O9 1.99(3) . ?
W4 O10 1.66(10) . ?
W4 O10 2.23(10) 1_455 ?
W4 O11 1.78(3) . ?
W4 O12 1.89(3) . ?
W5 K1 4.283(18) 1_655 ?
W5 K1 3.919(17) . ?
W5 K3 4.068(19) . ?
W5 K3 4.058(19) 1_655 ?
W5 K4 3.57(4) 2_656 ?
W5 K4 3.78(4) . ?
W5 O12 2.10(3) . ?
W5 O13 2.15(8) 1_455 ?
W5 O13 1.73(8) . ?
W5 O14 1.74(4) . ?
W5 O15 1.89(4) . ?
W5 O16 1.91(3) . ?
W6A W6B 2.902(7) 1_655 ?
W6A W6B 0.924(7) . ?
W6A K3 3.89(2) 1_665 ?
W6A K4 3.65(4) 2_656 ?
W6A K4 3.73(4) . ?
W6A O11 2.20(4) . ?
W6A O15 1.87(4) . ?
W6A O16 2.04(3) 1_565 ?
W6A O17 1.80(3) . ?
W6A O18A 2.03(4) 1_455 ?
W6A O18A 1.81(4) . ?
W6A O18B 1.09(5) . ?
W6B K1 3.68(2) 1_565 ?
W6B K3 3.95(2) 1_565 ?
W6B K4 3.61(4) 2_656 ?
W6B O11 2.20(4) . ?
W6B O15 1.99(4) . ?
W6B O16 1.94(3) 1_565 ?
W6B O17 1.79(3) . ?
W6B O18A 1.12(4) 1_455 ?
W6B O18B 1.97(5) . ?
W6B O18B 1.88(5) 1_455 ?
K1 K1 3.8184(5) 1_455 ?
K1 K1 3.8184(5) 1_655 ?
K1 O5 3.03(4) 1_545 ?
K1 O6 3.53(3) 1_445 ?
K1 O6 3.33(2) 1_545 ?
K1 O9 3.13(4) . ?
K1 O11 3.26(4) 1_445 ?
K1 O11 3.01(5) 1_545 ?
K1 O12 3.25(4) 1_455 ?
K1 O12 3.10(4) . ?
K1 O13 3.35(7) 1_455 ?
K1 O16 2.79(2) . ?
K1 O16 3.48(3) 1_455 ?
K1 O18A 3.60(4) 1_445 ?
K1 O18B 3.42(6) 1_445 ?
K2 K2 3.00(4) 2_655 ?
K2 K2 3.8184(5) 1_455 ?
K2 K2 0.83(4) 2 ?
K2 O1 3.24(6) 1_465 ?
K2 O1 3.29(7) 2_665 ?
K2 O2 2.88(4) 2_655 ?
K2 O2 3.18(4) . ?
K2 O2 3.36(4) 1_455 ?
K2 O2 3.66(5) 2 ?
K2 O3 3.40(4) 1_465 ?
K2 O3 2.94(5) 2_665 ?
K2 O3 3.26(5) 1_565 ?
K2 O7 2.97(3) . ?
K2 O7 2.97(3) 2_655 ?
K2 O7 3.34(3) 2 ?
K2 O7 3.57(3) 1_455 ?
K2 O8 3.52(3) . ?
K2 O8 3.51(4) 2 ?
K3 K3 3.8184(6) 1_655 ?
K3 K3 3.8184(6) 1_455 ?
K3 K4 3.81(6) 2_656 ?
K3 K4 3.98(6) 2_646 ?
K3 K4 3.98(6) 1_445 ?
K3 K4 3.81(6) 1_455 ?
K3 O14 2.58(5) 2_556 ?
K3 O14 2.96(4) 2_656 ?
K3 O14 2.96(4) 1_455 ?
K3 O14 2.58(5) . ?
K3 O17 2.64(4) 2_546 ?
K3 O17 2.99(4) 2_646 ?
K3 O17 2.99(4) 1_445 ?
K3 O17 2.64(4) 1_545 ?
K3 O18A 3.49(4) 2_646 ?
K3 O18A 3.49(4) 1_445 ?
K4 K4 3.8184(8) 1_655 ?
K4 K4 1.15(6) 2_656 ?
K4 K4 3.8184(8) 1_455 ?
K4 K4 2.71(6) 2_756 ?
K4 O14 2.85(6) . ?
K4 O14 2.60(6) 2_656 ?
K4 O15 2.88(4) 2_656 ?
K4 O15 3.06(4) . ?
K4 O17 2.91(6) . ?
K4 O17 2.68(5) 2_656 ?
K4 O18A 3.71(5) 2_756 ?
O1 O1 0.4(2) 2_755 ?
O18A O18B 0.84(6) . ?

loop_
_twin_individual_id
_twin_individual_mass_fraction_refined
1 0.23947
2 0.26214
3 0.25936
4 0.23903
